data_7226768
loop_
_publ_author_name
'Zheng, Sheng-Run'
'Tan, Jing-Bo'
'Cai, Song-Liang'
'Fan, Jun'
'Zhang, Wei-Guang'

_publ_section_title
;
 Construction of six new luminescent Ln(iii)--Zn(ii) heterometallic
 coordination polymers based on heterometallic secondary building units
;
_journal_issue 44
_journal_name_full CrystEngComm
_journal_page_first 8672
_journal_paper_doi 10.1039/C6CE01184E
_journal_volume 18
_journal_year 2016
_chemical_formula_sum 'C22 H12 N3 O15 Tb Zn'
_chemical_formula_weight 782.64
_space_group_crystal_system monoclinic
_space_group_IT_number 14
_space_group_name_Hall '-P 2ybc'
_space_group_name_H-M_alt 'P 1 21/c 1'
_symmetry_space_group_name_Hall '-P 2ybc'
_symmetry_space_group_name_H-M 'P 1 21/c 1'
_atom_sites_solution_hydrogens geom
_atom_sites_solution_primary direct
_atom_sites_solution_secondary difmap
_audit_creation_method SHELXL-2014/7
_audit_update_record
;
2016-10-01 deposited with the CCDC.
2016-10-10 downloaded from the CCDC.
;
_cell_angle_alpha 90
_cell_angle_beta 95.6600(10)
_cell_angle_gamma 90
_cell_formula_units_Z 4
_cell_length_a 12.4296(12)
_cell_length_b 12.9364(12)
_cell_length_c 15.1888(14)
_cell_measurement_reflns_used 835
_cell_measurement_temperature 298(2)
_cell_measurement_theta_max 21.20
_cell_measurement_theta_min 2.50
_cell_volume 2430.4(4)
_computing_cell_refinement 'Bruker SAINT'
_computing_data_collection 'Bruker APEX2'
_computing_data_reduction 'Bruker SAINT'
_computing_molecular_graphics 'Bruker SHELXTL'
_computing_publication_material 'Bruker SHELXTL'
_computing_structure_refinement 'SHELXL-2014/7 (Sheldrick, 2014)'
_computing_structure_solution 'SHELXL-2014/7 (Sheldrick, 2014)'
_diffrn_ambient_temperature 298(2)
_diffrn_measured_fraction_theta_full 1.000
_diffrn_measured_fraction_theta_max 1.000
_diffrn_measurement_device_type 'Bruker APEX-II CCD'
_diffrn_measurement_method '\f and \w scans'
_diffrn_radiation_type MoK\a
_diffrn_radiation_wavelength 0.71073
_diffrn_reflns_av_R_equivalents 0.0270
_diffrn_reflns_av_unetI/netI 0.0306
_diffrn_reflns_Laue_measured_fraction_full 1.000
_diffrn_reflns_Laue_measured_fraction_max 1.000
_diffrn_reflns_limit_h_max 14
_diffrn_reflns_limit_h_min -13
_diffrn_reflns_limit_k_max 15
_diffrn_reflns_limit_k_min -10
_diffrn_reflns_limit_l_max 18
_diffrn_reflns_limit_l_min -18
_diffrn_reflns_number 12181
_diffrn_reflns_point_group_measured_fraction_full 1.000
_diffrn_reflns_point_group_measured_fraction_max 1.000
_diffrn_reflns_theta_full 25.242
_diffrn_reflns_theta_max 25.249
_diffrn_reflns_theta_min 1.646
_diffrn_source 'fine-focus sealed tube'
_exptl_absorpt_coefficient_mu 3.961
_exptl_absorpt_correction_type multi-scan
_exptl_crystal_colour yellow
_exptl_crystal_density_diffrn 2.139
_exptl_crystal_description block
_exptl_crystal_F_000 1520
_exptl_crystal_size_max 0.340
_exptl_crystal_size_mid 0.250
_exptl_crystal_size_min 0.180
_exptl_transmission_factor_max 0.788
_exptl_transmission_factor_min 0.729
_refine_diff_density_max 0.582
_refine_diff_density_min -0.805
_refine_diff_density_rms 0.105
_refine_ls_extinction_method none
_refine_ls_goodness_of_fit_ref 1.084
_refine_ls_hydrogen_treatment constr
_refine_ls_matrix_type full
_refine_ls_number_parameters 379
_refine_ls_number_reflns 4397
_refine_ls_number_restraints 0
_refine_ls_restrained_S_all 1.084
_refine_ls_R_factor_all 0.0260
_refine_ls_R_factor_gt 0.0228
_refine_ls_shift/su_max 0.001
_refine_ls_shift/su_mean 0.000
_refine_ls_structure_factor_coef Fsqd
_refine_ls_weighting_details 'w=1/[\s^2^(Fo^2^)+(0.0276P)^2^+1.0863P] where P=(Fo^2^+2Fc^2^)/3'
_refine_ls_weighting_scheme calc
_refine_ls_wR_factor_gt 0.0555
_refine_ls_wR_factor_ref 0.0571
_reflns_Friedel_coverage 0.000
_reflns_number_gt 4006
_reflns_number_total 4397
_reflns_threshold_expression 'I > 2\s(I)'
_cod_data_source_file c6ce01184e2.cif
_cod_data_source_block 3TbZn
_cod_depositor_comments 'Adding full bibliography for 7226766--7226771.cif.'
_cod_database_code 7226768
_shelx_shelxl_version_number 2014/7
_shelx_space_group_comment
;
The symmetry employed for this shelxl refinement is uniquely defined
by the following loop, which should always be used as a source of
symmetry information in preference to the above space-group names.
They are only intended as comments.
;
_shelx_estimated_absorpt_t_min 0.346
_shelx_estimated_absorpt_t_max 0.536

loop_
_space_group_symop_operation_xyz
'x, y, z'
'-x, y+1/2, -z+1/2'
'-x, -y, -z'
'x, -y-1/2, z-1/2'

loop_
_atom_site_label
_atom_site_type_symbol
_atom_site_fract_x
_atom_site_fract_y
_atom_site_fract_z
_atom_site_U_iso_or_equiv
_atom_site_adp_type
_atom_site_occupancy
_atom_site_site_symmetry_order
_atom_site_calc_flag
_atom_site_refinement_flags_posn
_atom_site_refinement_flags_adp
C1 C 0.5962(3) 0.3401(3) 0.1203(2) 0.0179(7) Uani 1 1 d . .
C2 C 0.4990(3) 0.4077(2) 0.0971(2) 0.0174(7) Uani 1 1 d . .
C3 C 0.4761(2) 0.4904(2) 0.1512(2) 0.0177(7) Uani 1 1 d . .
H3 H 0.5240 0.5077 0.1999 0.021 Uiso 1 1 calc R U
C4 C 0.3814(3) 0.5470(2) 0.1324(2) 0.0182(7) Uani 1 1 d . .
C5 C 0.3092(3) 0.5208(3) 0.0608(2) 0.0219(7) Uani 1 1 d . .
H5 H 0.2458 0.5584 0.0476 0.026 Uiso 1 1 calc R U
C6 C 0.3333(3) 0.4378(3) 0.0094(2) 0.0206(7) Uani 1 1 d . .
C7 C 0.4274(3) 0.3811(3) 0.0253(2) 0.0200(7) Uani 1 1 d . .
H7 H 0.4421 0.3263 -0.0114 0.024 Uiso 1 1 calc R U
C8 C 0.3501(3) 0.6293(3) 0.1950(2) 0.0193(7) Uani 1 1 d . .
C9 C 0.8512(3) 0.5018(3) 0.2683(2) 0.0235(8) Uani 1 1 d . .
H9 H 0.7871 0.5151 0.2332 0.028 Uiso 1 1 calc R U
C10 C 0.9289(3) 0.5774(3) 0.2766(2) 0.0227(8) Uani 1 1 d . .
H10 H 0.9183 0.6395 0.2462 0.027 Uiso 1 1 calc R U
C11 C 1.0226(3) 0.5599(3) 0.3306(2) 0.0206(7) Uani 1 1 d . .
C12 C 1.0337(3) 0.4676(3) 0.3762(3) 0.0325(9) Uani 1 1 d . .
H12 H 1.0947 0.4551 0.4153 0.039 Uiso 1 1 calc R U
C13 C 0.9533(3) 0.3943(3) 0.3631(3) 0.0348(10) Uani 1 1 d . .
H13 H 0.9617 0.3317 0.3932 0.042 Uiso 1 1 calc R U
C14 C 1.1150(2) 0.6357(3) 0.3327(2) 0.0206(7) Uani 1 1 d . .
C15 C 0.3396(3) 0.0935(3) 0.0501(2) 0.0175(7) Uani 1 1 d . .
C16 C 0.2985(3) 0.1780(3) 0.1061(2) 0.0171(7) Uani 1 1 d . .
C17 C 0.1968(3) 0.2180(3) 0.0813(2) 0.0224(7) Uani 1 1 d . .
H17 H 0.1544 0.1913 0.0328 0.027 Uiso 1 1 calc R U
C18 C 0.1597(3) 0.2978(3) 0.1293(2) 0.0256(8) Uani 1 1 d . .
C19 C 0.2199(3) 0.3397(3) 0.2021(2) 0.0257(8) Uani 1 1 d . .
H19 H 0.1931 0.3945 0.2330 0.031 Uiso 1 1 calc R U
C20 C 0.3204(3) 0.2986(3) 0.2278(2) 0.0227(8) Uani 1 1 d . .
C21 C 0.3598(3) 0.2174(3) 0.1798(2) 0.0209(7) Uani 1 1 d . .
H21 H 0.4275 0.1895 0.1973 0.025 Uiso 1 1 calc R U
C22 C 0.3929(3) 0.3440(3) 0.3050(2) 0.0280(8) Uani 1 1 d . .
N1 N 0.2530(3) 0.4042(3) -0.0622(2) 0.0330(8) Uani 1 1 d . .
N2 N 0.8633(2) 0.4099(2) 0.30844(19) 0.0206(6) Uani 1 1 d . .
N3 N 0.0514(3) 0.3405(3) 0.1019(2) 0.0389(8) Uani 1 1 d . .
O1 O 0.60097(19) 0.25641(18) 0.08030(15) 0.0247(5) Uani 1 1 d . .
O2 O 0.66566(18) 0.37332(18) 0.18070(17) 0.0267(6) Uani 1 1 d . .
O3 O 0.3904(2) 0.62729(19) 0.27341(15) 0.0267(6) Uani 1 1 d . .
O4 O 0.28045(19) 0.69511(19) 0.16397(15) 0.0252(5) Uani 1 1 d . .
O5 O 0.1620(2) 0.4371(3) -0.0632(2) 0.0583(10) Uani 1 1 d . .
O6 O 0.2804(3) 0.3447(3) -0.1169(2) 0.0704(12) Uani 1 1 d . .
O7 O 1.10241(18) 0.71383(19) 0.28460(17) 0.0282(6) Uani 1 1 d . .
O8 O 1.19935(19) 0.6144(2) 0.38004(19) 0.0368(7) Uani 1 1 d . .
O9 O 0.43988(18) 0.07160(18) 0.05647(17) 0.0248(6) Uani 1 1 d . .
O10 O 0.27329(19) 0.04736(19) -0.00234(16) 0.0261(6) Uani 1 1 d . .
O11 O 0.4772(2) 0.2979(3) 0.3289(2) 0.0575(9) Uani 1 1 d . .
O12 O 0.3618(3) 0.4266(2) 0.33834(18) 0.0397(7) Uani 1 1 d . .
O13 O 0.0231(3) 0.4169(3) 0.1396(3) 0.0732(12) Uani 1 1 d . .
O14 O -0.0057(2) 0.2952(3) 0.0443(2) 0.0545(9) Uani 1 1 d . .
O1W O 0.6377(2) 0.14079(19) -0.06419(15) 0.0279(6) Uani 1 1 d . .
H1W H 0.6719 0.1954 -0.0693 0.042 Uiso 1 1 d R U
H2W H 0.5813 0.1514 -0.0972 0.042 Uiso 1 1 d R U
Tb1 Tb 0.62524(2) 0.07412(2) 0.08005(2) 0.01341(6) Uani 1 1 d . .
Zn1 Zn 0.77330(3) 0.29198(3) 0.25089(3) 0.01879(10) Uani 1 1 d . .

loop_
_atom_site_aniso_label
_atom_site_aniso_U_11
_atom_site_aniso_U_22
_atom_site_aniso_U_33
_atom_site_aniso_U_23
_atom_site_aniso_U_13
_atom_site_aniso_U_12
C1 0.0162(16) 0.0159(17) 0.0220(17) 0.0053(14) 0.0029(13) -0.0012(13)
C2 0.0159(17) 0.0148(16) 0.0221(17) 0.0039(14) 0.0045(13) 0.0002(13)
C3 0.0165(16) 0.0161(17) 0.0199(17) 0.0006(14) -0.0003(13) -0.0029(13)
C4 0.0227(18) 0.0131(16) 0.0194(17) 0.0022(14) 0.0053(14) -0.0004(14)
C5 0.0194(17) 0.0239(19) 0.0219(17) 0.0041(15) 0.0002(14) 0.0057(15)
C6 0.0177(17) 0.0261(19) 0.0173(16) 0.0008(15) -0.0014(13) -0.0012(14)
C7 0.0236(18) 0.0182(18) 0.0184(17) 0.0007(14) 0.0038(14) -0.0007(14)
C8 0.0193(17) 0.0160(17) 0.0236(19) -0.0001(14) 0.0070(14) -0.0041(14)
C9 0.0144(17) 0.0216(19) 0.033(2) 0.0006(16) -0.0072(14) -0.0001(14)
C10 0.0191(18) 0.0160(18) 0.032(2) 0.0036(15) -0.0031(15) 0.0000(14)
C11 0.0138(16) 0.0193(18) 0.0284(19) -0.0022(15) 0.0006(14) -0.0007(14)
C12 0.0220(19) 0.031(2) 0.041(2) 0.0176(18) -0.0156(16) -0.0079(17)
C13 0.034(2) 0.028(2) 0.040(2) 0.0136(18) -0.0134(18) -0.0093(17)
C14 0.0140(17) 0.0200(19) 0.0277(18) -0.0004(15) 0.0019(14) -0.0006(14)
C15 0.0164(17) 0.0174(17) 0.0187(17) 0.0000(14) 0.0017(13) -0.0009(13)
C16 0.0180(16) 0.0163(16) 0.0173(16) -0.0014(13) 0.0040(13) -0.0014(13)
C17 0.0208(17) 0.0240(19) 0.0225(17) -0.0048(15) 0.0028(14) -0.0008(15)
C18 0.0239(19) 0.0229(19) 0.031(2) 0.0008(16) 0.0063(15) 0.0053(15)
C19 0.033(2) 0.0180(18) 0.0281(19) -0.0054(15) 0.0132(16) 0.0012(16)
C20 0.032(2) 0.0177(18) 0.0195(17) -0.0037(14) 0.0085(15) -0.0075(15)
C21 0.0224(18) 0.0177(17) 0.0227(17) -0.0027(14) 0.0026(14) -0.0047(14)
C22 0.037(2) 0.026(2) 0.0214(18) -0.0065(16) 0.0050(16) -0.0127(18)
N1 0.033(2) 0.038(2) 0.0257(17) -0.0062(15) -0.0071(14) 0.0067(15)
N2 0.0157(14) 0.0191(15) 0.0263(16) -0.0005(12) -0.0008(12) -0.0041(12)
N3 0.0309(19) 0.045(2) 0.041(2) -0.0043(18) 0.0051(16) 0.0157(17)
O1 0.0306(13) 0.0145(13) 0.0285(13) -0.0003(10) 0.0012(11) 0.0059(10)
O2 0.0196(12) 0.0178(13) 0.0403(15) 0.0008(11) -0.0095(11) 0.0018(10)
O3 0.0384(15) 0.0227(14) 0.0187(13) -0.0014(10) 0.0017(11) -0.0010(11)
O4 0.0248(13) 0.0231(13) 0.0273(13) -0.0023(11) 0.0006(10) 0.0094(11)
O5 0.0297(17) 0.091(3) 0.050(2) -0.0230(18) -0.0167(14) 0.0173(16)
O6 0.065(2) 0.084(3) 0.054(2) -0.047(2) -0.0302(18) 0.036(2)
O7 0.0190(12) 0.0243(14) 0.0398(15) 0.0112(12) -0.0036(11) -0.0058(11)
O8 0.0133(13) 0.0342(16) 0.0597(19) 0.0157(14) -0.0129(12) -0.0043(11)
O9 0.0135(12) 0.0266(14) 0.0345(14) -0.0039(11) 0.0041(10) 0.0029(10)
O10 0.0225(13) 0.0261(13) 0.0279(13) -0.0124(11) -0.0066(11) 0.0040(11)
O11 0.0421(18) 0.067(2) 0.059(2) -0.0385(18) -0.0206(15) 0.0064(17)
O12 0.065(2) 0.0243(15) 0.0300(15) -0.0118(12) 0.0047(14) -0.0093(13)
O13 0.063(2) 0.074(3) 0.080(3) -0.029(2) -0.006(2) 0.048(2)
O14 0.0321(17) 0.070(2) 0.059(2) -0.0102(18) -0.0082(15) 0.0152(16)
O1W 0.0362(14) 0.0233(13) 0.0231(13) 0.0058(11) -0.0026(11) -0.0016(12)
Tb1 0.01198(9) 0.01267(9) 0.01491(9) 0.00069(6) -0.00206(6) 0.00093(6)
Zn1 0.01353(19) 0.0145(2) 0.0277(2) 0.00057(16) -0.00150(15) -0.00149(15)

loop_
_atom_type_symbol
_atom_type_description
_atom_type_scat_dispersion_real
_atom_type_scat_dispersion_imag
_atom_type_scat_source
C C 0.0033 0.0016 'International Tables Vol C Tables 4.2.6.8 and 6.1.1.4'
H H 0.0000 0.0000 'International Tables Vol C Tables 4.2.6.8 and 6.1.1.4'
N N 0.0061 0.0033 'International Tables Vol C Tables 4.2.6.8 and 6.1.1.4'
O O 0.0106 0.0060 'International Tables Vol C Tables 4.2.6.8 and 6.1.1.4'
Zn Zn 0.2839 1.4301 'International Tables Vol C Tables 4.2.6.8 and 6.1.1.4'
Tb Tb -0.1723 4.1537 'International Tables Vol C Tables 4.2.6.8 and 6.1.1.4'

loop_
_geom_angle_atom_site_label_1
_geom_angle_atom_site_label_2
_geom_angle_atom_site_label_3
_geom_angle
_geom_angle_site_symmetry_1
_geom_angle_site_symmetry_3
O1 C1 O2 125.7(3) . .
O1 C1 C2 117.9(3) . .
O2 C1 C2 116.4(3) . .
C7 C2 C3 120.2(3) . .
C7 C2 C1 118.6(3) . .
C3 C2 C1 120.9(3) . .
C4 C3 C2 120.0(3) . .
C4 C3 H3 120.0 . .
C2 C3 H3 120.0 . .
C5 C4 C3 120.2(3) . .
C5 C4 C8 118.8(3) . .
C3 C4 C8 120.6(3) . .
C6 C5 C4 118.4(3) . .
C6 C5 H5 120.8 . .
C4 C5 H5 120.8 . .
C5 C6 C7 122.8(3) . .
C5 C6 N1 118.7(3) . .
C7 C6 N1 118.3(3) . .
C6 C7 C2 118.3(3) . .
C6 C7 H7 120.9 . .
C2 C7 H7 120.9 . .
O3 C8 O4 124.3(3) . .
O3 C8 C4 118.9(3) . .
O4 C8 C4 116.7(3) . .
N2 C9 C10 123.1(3) . .
N2 C9 H9 118.5 . .
C10 C9 H9 118.5 . .
C9 C10 C11 119.0(3) . .
C9 C10 H10 120.5 . .
C11 C10 H10 120.5 . .
C10 C11 C12 118.6(3) . .
C10 C11 C14 120.2(3) . .
C12 C11 C14 120.9(3) . .
C13 C12 C11 119.2(3) . .
C13 C12 H12 120.4 . .
C11 C12 H12 120.4 . .
N2 C13 C12 122.3(4) . .
N2 C13 H13 118.8 . .
C12 C13 H13 118.8 . .
O8 C14 O7 124.6(3) . .
O8 C14 C11 117.7(3) . .
O7 C14 C11 117.6(3) . .
O10 C15 O9 121.6(3) . .
O10 C15 C16 118.1(3) . .
O9 C15 C16 120.3(3) . .
O10 C15 Tb1 50.13(16) . 3_655
O9 C15 Tb1 71.52(18) . 3_655
C16 C15 Tb1 168.1(2) . 3_655
C17 C16 C21 119.8(3) . .
C17 C16 C15 118.1(3) . .
C21 C16 C15 122.2(3) . .
C18 C17 C16 118.9(3) . .
C18 C17 H17 120.5 . .
C16 C17 H17 120.5 . .
C17 C18 C19 122.5(3) . .
C17 C18 N3 118.5(3) . .
C19 C18 N3 119.0(3) . .
C20 C19 C18 118.6(3) . .
C20 C19 H19 120.7 . .
C18 C19 H19 120.7 . .
C19 C20 C21 119.9(3) . .
C19 C20 C22 121.3(3) . .
C21 C20 C22 118.7(3) . .
C16 C21 C20 120.3(3) . .
C16 C21 H21 119.8 . .
C20 C21 H21 119.8 . .
O11 C22 O12 125.5(3) . .
O11 C22 C20 117.5(3) . .
O12 C22 C20 117.0(3) . .
O6 N1 O5 123.0(3) . .
O6 N1 C6 118.8(3) . .
O5 N1 C6 118.2(3) . .
C9 N2 C13 117.7(3) . .
C9 N2 Zn1 116.0(2) . .
C13 N2 Zn1 122.8(2) . .
O13 N3 O14 123.7(4) . .
O13 N3 C18 118.1(4) . .
O14 N3 C18 118.2(3) . .
C1 O1 Tb1 151.0(2) . .
C1 O2 Zn1 126.6(2) . .
C8 O3 Tb1 147.8(2) . 2_655
C8 O4 Zn1 116.5(2) . 2_655
C14 O7 Zn1 121.4(2) . 2_755
C14 O8 Tb1 160.2(3) . 2_755
C15 O9 Tb1 165.6(2) . .
C15 O9 Tb1 83.52(19) . 3_655
Tb1 O9 Tb1 109.29(8) . 3_655
C15 O10 Tb1 106.4(2) . 3_655
C22 O12 Tb1 157.4(3) . 2_655
Tb1 O1W H1W 118.3 . .
Tb1 O1W H2W 119.3 . .
H1W O1W H2W 102.2 . .
O8 Tb1 O12 91.87(11) 2_745 2_645
O8 Tb1 O9 165.74(9) 2_745 .
O12 Tb1 O9 95.12(10) 2_645 .
O8 Tb1 O3 81.19(9) 2_745 2_645
O12 Tb1 O3 74.80(9) 2_645 2_645
O9 Tb1 O3 88.65(9) . 2_645
O8 Tb1 O1W 90.85(10) 2_745 .
O12 Tb1 O1W 143.23(9) 2_645 .
O9 Tb1 O1W 90.96(9) . .
O3 Tb1 O1W 141.71(9) 2_645 .
O8 Tb1 O1 83.69(9) 2_745 .
O12 Tb1 O1 146.52(9) 2_645 .
O9 Tb1 O1 83.62(8) . .
O3 Tb1 O1 71.73(8) 2_645 .
O1W Tb1 O1 70.18(8) . .
O8 Tb1 O10 75.14(9) 2_745 3_655
O12 Tb1 O10 72.89(10) 2_645 3_655
O9 Tb1 O10 118.83(8) . 3_655
O3 Tb1 O10 138.85(8) 2_645 3_655
O1W Tb1 O10 72.45(9) . 3_655
O1 Tb1 O10 136.39(8) . 3_655
O8 Tb1 O9 122.81(8) 2_745 3_655
O12 Tb1 O9 80.91(9) 2_645 3_655
O9 Tb1 O9 70.71(8) . 3_655
O3 Tb1 O9 146.48(8) 2_645 3_655
O1W Tb1 O9 67.03(8) . 3_655
O1 Tb1 O9 128.91(7) . 3_655
O10 Tb1 O9 48.39(7) 3_655 3_655
O8 Tb1 C15 98.29(9) 2_745 3_655
O12 Tb1 C15 75.24(9) 2_645 3_655
O9 Tb1 C15 95.51(8) . 3_655
O3 Tb1 C15 150.00(9) 2_645 3_655
O1W Tb1 C15 68.08(9) . 3_655
O1 Tb1 C15 138.23(8) . 3_655
O10 Tb1 C15 23.43(8) 3_655 3_655
O9 Tb1 C15 24.96(8) 3_655 3_655
O2 Zn1 O4 116.58(10) . 2_645
O2 Zn1 O7 130.34(11) . 2_745
O4 Zn1 O7 100.37(11) 2_645 2_745
O2 Zn1 N2 98.61(11) . .
O4 Zn1 N2 113.77(11) 2_645 .
O7 Zn1 N2 95.15(11) 2_745 .

loop_
_geom_bond_atom_site_label_1
_geom_bond_atom_site_label_2
_geom_bond_distance
_geom_bond_site_symmetry_2
C1 O1 1.245(4) .
C1 O2 1.272(4) .
C1 C2 1.505(4) .
C2 C7 1.382(5) .
C2 C3 1.396(5) .
C3 C4 1.391(4) .
C3 H3 0.9300 .
C4 C5 1.383(5) .
C4 C8 1.505(5) .
C5 C6 1.378(5) .
C5 H5 0.9300 .
C6 C7 1.382(5) .
C6 N1 1.467(4) .
C7 H7 0.9300 .
C8 O3 1.246(4) .
C8 O4 1.270(4) .
C9 N2 1.338(4) .
C9 C10 1.372(5) .
C9 H9 0.9300 .
C10 C11 1.377(5) .
C10 H10 0.9300 .
C11 C12 1.380(5) .
C11 C14 1.508(5) .
C12 C13 1.379(5) .
C12 H12 0.9300 .
C13 N2 1.341(4) .
C13 H13 0.9300 .
C14 O8 1.242(4) .
C14 O7 1.248(4) .
C15 O10 1.242(4) .
C15 O9 1.272(4) .
C15 C16 1.505(5) .
C15 Tb1 2.996(3) 3_655
C16 C17 1.383(5) .
C16 C21 1.388(4) .
C17 C18 1.370(5) .
C17 H17 0.9300 .
C18 C19 1.383(5) .
C18 N3 1.476(5) .
C19 C20 1.378(5) .
C19 H19 0.9300 .
C20 C21 1.395(5) .
C20 C22 1.525(5) .
C21 H21 0.9300 .
C22 O11 1.229(5) .
C22 O12 1.260(4) .
N1 O6 1.206(4) .
N1 O5 1.207(4) .
N2 Zn1 2.036(3) .
N3 O13 1.212(4) .
N3 O14 1.221(4) .
O1 Tb1 2.377(2) .
O2 Zn1 1.937(2) .
O3 Tb1 2.356(2) 2_655
O4 Zn1 1.965(2) 2_655
O7 Zn1 1.966(2) 2_755
O8 Tb1 2.265(2) 2_755
O9 Tb1 2.297(2) .
O9 Tb1 2.860(2) 3_655
O10 Tb1 2.397(2) 3_655
O12 Tb1 2.272(2) 2_655
O1W Tb1 2.374(2) .
O1W H1W 0.8317 .
O1W H2W 0.8321 .
Tb1 O8 2.265(2) 2_745
Tb1 O12 2.272(2) 2_645
Tb1 O3 2.356(2) 2_645
Tb1 O10 2.397(2) 3_655
Tb1 O9 2.860(2) 3_655
Tb1 C15 2.996(3) 3_655
Zn1 O4 1.965(2) 2_645
Zn1 O7 1.966(2) 2_745

loop_
_geom_torsion_atom_site_label_1
_geom_torsion_atom_site_label_2
_geom_torsion_atom_site_label_3
_geom_torsion_atom_site_label_4
_geom_torsion
_geom_torsion_site_symmetry_1
_geom_torsion_site_symmetry_4
O1 C1 C2 C7 -8.4(4) . .
O2 C1 C2 C7 172.7(3) . .
O1 C1 C2 C3 165.9(3) . .
O2 C1 C2 C3 -12.9(4) . .
C7 C2 C3 C4 -0.7(5) . .
C1 C2 C3 C4 -175.0(3) . .
C2 C3 C4 C5 0.8(5) . .
C2 C3 C4 C8 173.8(3) . .
C3 C4 C5 C6 0.2(5) . .
C8 C4 C5 C6 -172.9(3) . .
C4 C5 C6 C7 -1.4(5) . .
C4 C5 C6 N1 174.9(3) . .
C5 C6 C7 C2 1.5(5) . .
N1 C6 C7 C2 -174.9(3) . .
C3 C2 C7 C6 -0.4(5) . .
C1 C2 C7 C6 174.0(3) . .
C5 C4 C8 O3 152.9(3) . .
C3 C4 C8 O3 -20.3(5) . .
C5 C4 C8 O4 -24.9(4) . .
C3 C4 C8 O4 161.9(3) . .
N2 C9 C10 C11 -2.0(6) . .
C9 C10 C11 C12 -1.6(5) . .
C9 C10 C11 C14 172.6(3) . .
C10 C11 C12 C13 3.0(6) . .
C14 C11 C12 C13 -171.1(4) . .
C11 C12 C13 N2 -1.1(7) . .
C10 C11 C14 O8 -177.4(3) . .
C12 C11 C14 O8 -3.3(5) . .
C10 C11 C14 O7 0.5(5) . .
C12 C11 C14 O7 174.6(3) . .
O10 C15 C16 C17 -16.4(5) . .
O9 C15 C16 C17 162.9(3) . .
Tb1 C15 C16 C17 -8.5(13) 3_655 .
O10 C15 C16 C21 164.9(3) . .
O9 C15 C16 C21 -15.9(5) . .
Tb1 C15 C16 C21 172.7(9) 3_655 .
C21 C16 C17 C18 1.4(5) . .
C15 C16 C17 C18 -177.4(3) . .
C16 C17 C18 C19 -0.2(5) . .
C16 C17 C18 N3 179.6(3) . .
C17 C18 C19 C20 -0.9(5) . .
N3 C18 C19 C20 179.3(3) . .
C18 C19 C20 C21 0.9(5) . .
C18 C19 C20 C22 177.4(3) . .
C17 C16 C21 C20 -1.4(5) . .
C15 C16 C21 C20 177.4(3) . .
C19 C20 C21 C16 0.2(5) . .
C22 C20 C21 C16 -176.4(3) . .
C19 C20 C22 O11 173.9(4) . .
C21 C20 C22 O11 -9.6(5) . .
C19 C20 C22 O12 -7.0(5) . .
C21 C20 C22 O12 169.5(3) . .
C5 C6 N1 O6 166.7(4) . .
C7 C6 N1 O6 -16.8(5) . .
C5 C6 N1 O5 -13.6(5) . .
C7 C6 N1 O5 162.9(4) . .
C10 C9 N2 C13 4.0(5) . .
C10 C9 N2 Zn1 -155.6(3) . .
C12 C13 N2 C9 -2.4(6) . .
C12 C13 N2 Zn1 155.7(3) . .
C17 C18 N3 O13 -173.4(4) . .
C19 C18 N3 O13 6.4(6) . .
C17 C18 N3 O14 8.6(5) . .
C19 C18 N3 O14 -171.6(4) . .
O2 C1 O1 Tb1 50.2(6) . .
C2 C1 O1 Tb1 -128.5(4) . .
O1 C1 O2 Zn1 -19.0(5) . .
C2 C1 O2 Zn1 159.7(2) . .
O4 C8 O3 Tb1 83.7(5) . 2_655
C4 C8 O3 Tb1 -93.9(5) . 2_655
O3 C8 O4 Zn1 -4.9(4) . 2_655
C4 C8 O4 Zn1 172.8(2) . 2_655
O8 C14 O7 Zn1 19.0(5) . 2_755
C11 C14 O7 Zn1 -158.7(2) . 2_755
O7 C14 O8 Tb1 -62.3(9) . 2_755
C11 C14 O8 Tb1 115.4(7) . 2_755
O10 C15 O9 Tb1 154.5(7) . .
C16 C15 O9 Tb1 -24.7(11) . .
Tb1 C15 O9 Tb1 153.4(9) 3_655 .
O10 C15 O9 Tb1 1.1(3) . 3_655
C16 C15 O9 Tb1 -178.1(3) . 3_655
O9 C15 O10 Tb1 -1.4(4) . 3_655
C16 C15 O10 Tb1 177.9(2) . 3_655
O11 C22 O12 Tb1 15.0(9) . 2_655
C20 C22 O12 Tb1 -164.0(5) . 2_655
